data_2202825
loop_
_publ_author_name
'Ana Mar\'ia Atria'
'Piedad Cort\'es'
.
'Mar\'ia Teresa Garland'
.
'Ricardo Baggio'
.

_publ_section_title
;
 Redetermination of <i>catena</i>-poly[bis[chloro(\m-pyridine
 <i>N</i>-oxide-\k^2^<i>O</i>:<i>O</i>)copper(II)]-di-\m-chloro]
;
_journal_issue 11
_journal_name_full 'Acta Crystallographica Section E'
_journal_page_first m967
_journal_page_last m969
_journal_paper_doi 10.1107/S1600536803021470
_journal_volume 59
_journal_year 2003
_chemical_formula_iupac '[Cu2 Cl4 (C5 H5 NO)2]'
_chemical_formula_moiety 'C10 H10 Cl4 Cu2 N2 O2'
_chemical_formula_sum 'C10 H10 Cl4 Cu2 N2 O2'
_chemical_formula_weight 459.08
_chemical_name_systematic
;catena-poly[bis[chloro(\m~-pyridine
 N-oxide-\k^2^O:O)copper(II)]-di-\m-chloro]
;
_space_group_IT_number 14
_symmetry_cell_setting monoclinic
_symmetry_space_group_name_Hall '-P 2ybc'
_symmetry_space_group_name_H-M 'P 1 21/c 1'
_atom_sites_solution_hydrogens geom
_atom_sites_solution_primary direct
_atom_sites_solution_secondary difmap
_audit_creation_method SHELXL-97
_cell_angle_alpha 90.00
_cell_angle_beta 105.049(5)
_cell_angle_gamma 90.00
_cell_formula_units_Z 2
_cell_length_a 5.7929(18)
_cell_length_b 13.509(4)
_cell_length_c 9.980(3)
_cell_measurement_reflns_used 123
_cell_measurement_temperature 293(2)
_cell_measurement_theta_max 24.74
_cell_measurement_theta_min 3.12
_cell_volume 754.2(4)
_computing_cell_refinement SMART-NT
_computing_data_collection 'SMART-NT (Bruker, 2001)'
_computing_data_reduction 'SAINT-NT (Bruker, 2002)'
_computing_molecular_graphics 'XP in SHELXTL-PC (Sheldrick, 1994)'
_computing_publication_material SHELXL97
_computing_structure_refinement 'SHELXL97 (Sheldrick, 1997)'
_computing_structure_solution 'SHELXS97 (Sheldrick, 1997)'
_diffrn_ambient_temperature 293(2)
_diffrn_measured_fraction_theta_full 0.998
_diffrn_measured_fraction_theta_max 0.947
_diffrn_measurement_device_type 'Bruker Smart APEX CCD area-detector'
_diffrn_measurement_method '\f and \w scans'
_diffrn_radiation_monochromator graphite
_diffrn_radiation_source 'fine-focus sealed tube'
_diffrn_radiation_type MoK\a
_diffrn_radiation_wavelength 0.71073
_diffrn_reflns_av_R_equivalents 0.0344
_diffrn_reflns_av_sigmaI/netI 0.0344
_diffrn_reflns_limit_h_max 7
_diffrn_reflns_limit_h_min -7
_diffrn_reflns_limit_k_max 17
_diffrn_reflns_limit_k_min -17
_diffrn_reflns_limit_l_max 12
_diffrn_reflns_limit_l_min -12
_diffrn_reflns_number 5290
_diffrn_reflns_theta_full 25.00
_diffrn_reflns_theta_max 27.63
_diffrn_reflns_theta_min 2.60
_diffrn_standards_decay_% <2
_diffrn_standards_number 0
_exptl_absorpt_coefficient_mu 3.526
_exptl_absorpt_correction_T_max 0.53
_exptl_absorpt_correction_T_min 0.27
_exptl_absorpt_correction_type multi-scan
_exptl_absorpt_process_details '(SADABS in SAINT-NT; Bruker, 2002)'
_exptl_crystal_colour dark_green
_exptl_crystal_density_diffrn 2.022
_exptl_crystal_density_method 'not measured'
_exptl_crystal_description parallelepiped
_exptl_crystal_F_000 452
_exptl_crystal_size_max 0.60
_exptl_crystal_size_mid 0.20
_exptl_crystal_size_min 0.18
_refine_diff_density_max 0.599
_refine_diff_density_min -0.622
_refine_ls_extinction_method none
_refine_ls_goodness_of_fit_ref 1.079
_refine_ls_hydrogen_treatment constr
_refine_ls_matrix_type full
_refine_ls_number_parameters 92
_refine_ls_number_reflns 1664
_refine_ls_number_restraints 0
_refine_ls_restrained_S_all 1.078
_refine_ls_R_factor_all 0.0410
_refine_ls_R_factor_gt 0.0351
_refine_ls_shift/su_max 0.012
_refine_ls_shift/su_mean 0.003
_refine_ls_structure_factor_coef Fsqd
_refine_ls_weighting_details 'calc w=1/[\s^2^(Fo^2^)+(0.0478P)^2^+0.1682P] where P=(Fo^2^+2Fc^2^)/3'
_refine_ls_weighting_scheme calc
_refine_ls_wR_factor_gt 0.0844
_refine_ls_wR_factor_ref 0.0869
_reflns_number_gt 1478
_reflns_number_total 1664
_reflns_threshold_expression I>2\s(I)
_cod_data_source_file ob6310.cif
_cod_data_source_block I
_cod_original_sg_symbol_H-M 'P 21/c'
_cod_database_code 2202825
_cod_database_fobs_code 2202825

loop_
_symmetry_equiv_pos_as_xyz
'x, y, z'
'-x, y+1/2, -z+1/2'
'-x, -y, -z'
'x, -y-1/2, z-1/2'

loop_
_atom_site_label
_atom_site_fract_x
_atom_site_fract_y
_atom_site_fract_z
_atom_site_U_iso_or_equiv
_atom_site_adp_type
_atom_site_calc_flag
_atom_site_refinement_flags
_atom_site_occupancy
_atom_site_disorder_assembly
_atom_site_disorder_group
_atom_site_type_symbol
Cu1 0.26717(5) 0.51602(3) 0.59519(4) 0.03047(15) Uani d . 1 . . Cu
Cl1 0.36018(13) 0.61306(6) 0.77684(8) 0.0411(2) Uani d . 1 . . Cl
Cl2 0.58762(12) 0.42200(6) 0.63963(8) 0.0357(2) Uani d . 1 . . Cl
O1 0.0344(3) 0.41617(13) 0.4887(2) 0.0328(5) Uani d . 1 . . O
N1 0.0775(4) 0.32101(16) 0.4612(2) 0.0263(5) Uani d . 1 . . N
C1 -0.0270(5) 0.2504(2) 0.5159(3) 0.0365(7) Uani d . 1 . . C
H1A -0.1288 0.2661 0.5710 0.044 Uiso calc R 1 . . H
C2 0.0169(7) 0.1543(3) 0.4901(4) 0.0518(9) Uani d . 1 . . C
H2A -0.0569 0.1035 0.5262 0.062 Uiso calc R 1 . . H
C3 0.1709(7) 0.1330(3) 0.4105(4) 0.0520(9) Uani d . 1 . . C
H3A 0.2054 0.0676 0.3940 0.062 Uiso calc R 1 . . H
C4 0.2729(6) 0.2084(3) 0.3557(3) 0.0438(8) Uani d . 1 . . C
H4A 0.3771 0.1947 0.3012 0.053 Uiso calc R 1 . . H
C5 0.2217(5) 0.3034(2) 0.3810(3) 0.0351(7) Uani d . 1 . . C
H5A 0.2873 0.3555 0.3423 0.042 Uiso calc R 1 . . H

loop_
_atom_site_aniso_label
_atom_site_aniso_U_11
_atom_site_aniso_U_22
_atom_site_aniso_U_33
_atom_site_aniso_U_12
_atom_site_aniso_U_13
_atom_site_aniso_U_23
Cu1 0.0189(2) 0.0273(2) 0.0451(3) 0.00219(13) 0.00808(15) -0.00682(14)
Cl1 0.0371(4) 0.0471(5) 0.0416(4) -0.0053(3) 0.0150(3) -0.0120(3)
Cl2 0.0243(4) 0.0368(4) 0.0481(4) 0.0088(3) 0.0132(3) 0.0101(3)
O1 0.0204(9) 0.0182(10) 0.0589(13) 0.0026(7) 0.0089(9) -0.0099(9)
N1 0.0205(11) 0.0196(11) 0.0405(13) 0.0008(8) 0.0107(10) -0.0061(10)
C1 0.0401(17) 0.0325(17) 0.0440(16) -0.0010(13) 0.0236(14) -0.0003(13)
C2 0.073(3) 0.0260(18) 0.064(2) -0.0018(16) 0.032(2) 0.0038(15)
C3 0.067(2) 0.0271(18) 0.063(2) 0.0105(16) 0.0186(19) -0.0093(15)
C4 0.0389(18) 0.044(2) 0.0538(19) 0.0058(14) 0.0207(15) -0.0157(15)
C5 0.0283(15) 0.0350(17) 0.0478(17) -0.0029(12) 0.0203(13) -0.0049(13)

loop_
_atom_type_symbol
_atom_type_description
_atom_type_scat_dispersion_real
_atom_type_scat_dispersion_imag
_atom_type_scat_source
C C 0.0033 0.0016 'International Tables Vol C Tables 4.2.6.8 and 6.1.1.4'
H H 0.0000 0.0000 'International Tables Vol C Tables 4.2.6.8 and 6.1.1.4'
N N 0.0061 0.0033 'International Tables Vol C Tables 4.2.6.8 and 6.1.1.4'
O O 0.0106 0.0060 'International Tables Vol C Tables 4.2.6.8 and 6.1.1.4'
Cu Cu 0.3201 1.2651 'International Tables Vol C Tables 4.2.6.8 and 6.1.1.4'
Cl Cl 0.1484 0.1585 'International Tables Vol C Tables 4.2.6.8 and 6.1.1.4'

loop_
_geom_angle_atom_site_label_1
_geom_angle_atom_site_label_2
_geom_angle_atom_site_label_3
_geom_angle_site_symmetry_1
_geom_angle_site_symmetry_3
_geom_angle
_geom_angle_publ_flag
O1 Cu1 O1 3_566 . 71.67(9) y
O1 Cu1 Cl1 3_566 . 94.28(6) y
O1 Cu1 Cl1 . . 145.98(6) y
O1 Cu1 Cl2 3_566 . 165.94(6) y
O1 Cu1 Cl2 . . 97.74(6) y
Cl1 Cu1 Cl2 . . 99.54(3) y
O1 Cu1 Cl2 3_566 3_666 86.04(7) y
O1 Cu1 Cl2 . 3_666 93.68(7) y
Cl1 Cu1 Cl2 . 3_666 116.68(4) y
Cl2 Cu1 Cl2 . 3_666 85.44(3) y
N1 O1 Cu1 . 3_566 123.34(15) ?
N1 O1 Cu1 . . 127.82(15) ?
Cu1 O1 Cu1 3_566 . 108.33(9) ?
C5 N1 C1 . . 123.4(3) ?
C5 N1 O1 . . 118.3(2) ?
C1 N1 O1 . . 118.3(2) ?
N1 C1 C2 . . 118.8(3) ?
N1 C1 H1A . . 120.6 ?
C2 C1 H1A . . 120.6 ?
C1 C2 C3 . . 119.5(3) ?
C1 C2 H2A . . 120.3 ?
C3 C2 H2A . . 120.3 ?
C4 C3 C2 . . 119.5(3) ?
C4 C3 H3A . . 120.3 ?
C2 C3 H3A . . 120.3 ?
C5 C4 C3 . . 119.7(3) ?
C5 C4 H4A . . 120.2 ?
C3 C4 H4A . . 120.2 ?
N1 C5 C4 . . 119.1(3) ?
N1 C5 H5A . . 120.4 ?
C4 C5 H5A . . 120.4 ?

loop_
_geom_bond_atom_site_label_1
_geom_bond_atom_site_label_2
_geom_bond_site_symmetry_2
_geom_bond_distance
_geom_bond_publ_flag
Cu1 O1 3_566 1.9579(18) y
Cu1 O1 . 2.0055(19) y
Cu1 Cl1 . 2.1881(9) y
Cu1 Cl2 . 2.1973(9) y
Cu1 Cl2 3_666 2.8150(10) y
O1 N1 . 1.351(3) ?
N1 C5 . 1.320(3) ?
N1 C1 . 1.321(4) ?
C1 C2 . 1.360(5) ?
C1 H1A . 0.9300 ?
C2 C3 . 1.370(5) ?
C2 H2A . 0.9300 ?
C3 C4 . 1.360(5) ?
C3 H3A . 0.9300 ?
C4 C5 . 1.356(4) ?
C4 H4A . 0.9300 ?
C5 H5A . 0.9300 ?

loop_
_geom_hbond_atom_site_label_D
_geom_hbond_atom_site_label_H
_geom_hbond_atom_site_label_A
_geom_hbond_site_symmetry_A
_geom_hbond_distance_DH
_geom_hbond_distance_HA
_geom_hbond_distance_DA
_geom_hbond_angle_DHA
C1 H1A Cl2 1_455 0.93 2.86 3.649(3) 143.3
C2 H2A Cl1 2_546 0.93 2.96 3.624(4) 129.6
C3 H3A Cl1 4_565 0.93 2.94 3.846(3) 163.6
C4 H4A Cl2 4_565 0.93 2.76 3.622(3) 155.3
C5 H5A Cl1 3_666 0.93 2.65 3.406(3) 138.8
